data_4319685
loop_
_publ_author_name
'James W. Raebiger'
'Jamie L. Manson'
'Roger D. Sommer'
'Urs Geiser'
'Arnold L. Rheingold'
'Joel S. Miller'

_publ_section_title
;
 1-D and 2-D Homoleptic Dicyanamide Structures, [Ph4P]2{CoII[N(CN)2]4} and
 [Ph4P]{M[N(CN)2]3} (M = Mn, Co)
;
_journal_name_full 'Inorganic Chemistry'
_journal_page_first 2578
_journal_page_last 2581
_journal_paper_doi 10.1021/ic001379t
_journal_volume 40
_journal_year 2001
_chemical_formula_moiety (Ph4P){Co[N(CN)2]3}
_chemical_formula_sum 'C30 H20 Co N9 P'
_chemical_formula_weight 596.45
_chemical_name_systematic
;
 ?
;
_space_group_IT_number 13
_symmetry_cell_setting monoclinic
_symmetry_space_group_name_Hall '-P 2yac'
_symmetry_space_group_name_H-M 'P 1 2/n 1'
_atom_sites_solution_hydrogens geom
_atom_sites_solution_primary direct
_atom_sites_solution_secondary difmap
_audit_creation_method SHELXL-97
_cell_angle_alpha 90.00
_cell_angle_beta 101.0870(10)
_cell_angle_gamma 90.00
_cell_formula_units_Z 2
_cell_length_a 13.4354(10)
_cell_length_b 7.4426(5)
_cell_length_c 14.1556(10)
_cell_measurement_reflns_used 3403
_cell_measurement_temperature 173(2)
_cell_measurement_theta_max 28.153
_cell_measurement_theta_min 2.325
_cell_volume 1389.06(17)
_computing_cell_refinement 'Bruker SMART'
_computing_data_collection 'Bruker SMART'
_computing_data_reduction 'Bruker SHELXTL'
_computing_molecular_graphics 'Bruker SHELXTL'
_computing_publication_material 'Bruker SHELXTL'
_computing_structure_refinement 'SHELXL-97 (Sheldrick, 1997)'
_computing_structure_solution 'SHELXS-97 (Sheldrick, 1990)'
_diffrn_ambient_temperature 173(2)
_diffrn_measured_fraction_theta_full 0.924
_diffrn_measured_fraction_theta_max 0.924
_diffrn_measurement_device_type 'CCD area detector'
_diffrn_measurement_method 'phi and omega scans'
_diffrn_radiation_monochromator graphite
_diffrn_radiation_source 'fine-focus sealed tube'
_diffrn_radiation_type MoK\a
_diffrn_radiation_wavelength 0.71073
_diffrn_reflns_av_R_equivalents 0.0413
_diffrn_reflns_av_sigmaI/netI 0.0600
_diffrn_reflns_limit_h_max 17
_diffrn_reflns_limit_h_min -15
_diffrn_reflns_limit_k_max 8
_diffrn_reflns_limit_k_min -9
_diffrn_reflns_limit_l_max 18
_diffrn_reflns_limit_l_min -18
_diffrn_reflns_number 6965
_diffrn_reflns_theta_full 28.37
_diffrn_reflns_theta_max 28.37
_diffrn_reflns_theta_min 1.91
_exptl_absorpt_coefficient_mu 0.713
_exptl_absorpt_correction_T_max 0.8145
_exptl_absorpt_correction_T_min 0.8145
_exptl_absorpt_correction_type 'Empirical from SADABS'
_exptl_crystal_colour pink
_exptl_crystal_density_diffrn 1.426
_exptl_crystal_density_method 'not measured'
_exptl_crystal_description block
_exptl_crystal_F_000 610
_exptl_crystal_size_max 0.30
_exptl_crystal_size_mid 0.30
_exptl_crystal_size_min 0.30
_refine_diff_density_max 0.310
_refine_diff_density_min -0.656
_refine_diff_density_rms 0.070
_refine_ls_extinction_method none
_refine_ls_goodness_of_fit_ref 1.083
_refine_ls_hydrogen_treatment mixed
_refine_ls_matrix_type full
_refine_ls_number_parameters 202
_refine_ls_number_reflns 3212
_refine_ls_number_restraints 0
_refine_ls_restrained_S_all 1.083
_refine_ls_R_factor_all 0.0732
_refine_ls_R_factor_gt 0.0533
_refine_ls_shift/su_max 0.000
_refine_ls_shift/su_mean 0.000
_refine_ls_structure_factor_coef Fsqd
_refine_ls_weighting_details 'calc w=1/[\s^2^(Fo^2^)+(0.0299P)^2^+1.2488P] where P=(Fo^2^+2Fc^2^)/3'
_refine_ls_weighting_scheme calc
_refine_ls_wR_factor_gt 0.0986
_refine_ls_wR_factor_ref 0.1054
_reflns_number_gt 2544
_reflns_number_total 3212
_reflns_threshold_expression >2sigma(I)
_cod_data_source_file ic001379t_2.cif
_cod_data_source_block jsm41
_cod_depositor_comments
;
The following automatic conversions were performed:

'_symmetry_cell_setting' value 'Monoclinic' changed to 'monoclinic'
according to the built-in table from CIF Core dictionary named
'cif_core.dic' version 2.4.1 from 2010-06-29.

Automatic conversion script
Id: cif_fix_values 1646 2011-03-28 12:23:43Z adriana 
;
_cod_database_code 4319685

loop_
_symmetry_equiv_pos_as_xyz
'x, y, z'
'-x+1/2, y, -z+1/2'
'-x, -y, -z'
'x-1/2, -y, z-1/2'

loop_
_atom_site_label
_atom_site_type_symbol
_atom_site_fract_x
_atom_site_fract_y
_atom_site_fract_z
_atom_site_U_iso_or_equiv
_atom_site_adp_type
_atom_site_occupancy
_atom_site_symmetry_multiplicity
_atom_site_calc_flag
_atom_site_refinement_flags
_atom_site_disorder_assembly
_atom_site_disorder_group
Co1 Co 0.2500 0.45689(6) 0.2500 0.01774(14) Uani 1 2 d S . .
N1 N 0.3140(2) 0.2463(3) 0.18064(17) 0.0277(6) Uani 1 1 d . . .
N2 N 0.3504(2) -0.0438(3) 0.11263(18) 0.0355(7) Uani 1 1 d . . .
N3 N 0.3164(2) 0.6637(3) 0.18049(19) 0.0305(6) Uani 1 1 d . . .
N4 N 0.1225(2) 0.4613(3) 0.13147(19) 0.0376(6) Uani 1 1 d . . .
N5 N -0.0560(4) 0.4718(8) 0.0422(4) 0.045(2) Uani 0.515(9) 1 d P . .
C1 C 0.3290(2) 0.1067(3) 0.15150(19) 0.0241(6) Uani 1 1 d . . .
C2 C 0.3303(2) 0.8036(3) 0.1522(2) 0.0237(6) Uani 1 1 d . . .
C3 C 0.0388(6) 0.4664(8) 0.0870(4) 0.025(2) Uani 0.497(14) 1 d P . .
C4 C 0.6746(2) 0.4375(4) 0.1653(2) 0.0254(6) Uani 1 1 d . . .
C5 C 0.6754(2) 0.4321(4) 0.0680(2) 0.0265(6) Uani 1 1 d . . .
H5A H 0.7105 0.3388 0.0422 0.032 Uiso 1 1 calc R . .
C6 C 0.6246(2) 0.5641(4) 0.0078(2) 0.0335(7) Uani 1 1 d . . .
H6A H 0.6248 0.5606 -0.0592 0.040 Uiso 1 1 calc R . .
C7 C 0.5739(2) 0.7001(4) 0.0449(2) 0.0329(7) Uani 1 1 d . . .
H7A H 0.5398 0.7902 0.0034 0.040 Uiso 1 1 calc R . .
C8 C 0.5724(2) 0.7060(4) 0.1429(2) 0.0333(7) Uani 1 1 d . . .
H8A H 0.5369 0.7994 0.1680 0.040 Uiso 1 1 calc R . .
C9 C 0.6225(2) 0.5765(4) 0.2032(2) 0.0303(7) Uani 1 1 d . . .
H9A H 0.6220 0.5806 0.2702 0.036 Uiso 1 1 calc R . .
C10 C 0.8279(2) 0.1481(4) 0.1912(2) 0.0236(6) Uani 1 1 d . . .
C11 C 0.7811(2) 0.0100(4) 0.1321(2) 0.0301(7) Uani 1 1 d . . .
H11A H 0.7099 -0.0073 0.1242 0.036 Uiso 1 1 calc R . .
C12 C 0.8376(2) -0.1012(4) 0.0851(2) 0.0334(7) Uani 1 1 d . . .
H12A H 0.8055 -0.1951 0.0450 0.040 Uiso 1 1 calc R . .
C13 C 0.9414(2) -0.0760(4) 0.0966(2) 0.0329(7) Uani 1 1 d . . .
H13A H 0.9803 -0.1526 0.0641 0.039 Uiso 1 1 calc R . .
C14 C 0.9883(2) 0.0598(4) 0.1548(2) 0.0372(8) Uani 1 1 d . . .
H14A H 1.0596 0.0763 0.1624 0.045 Uiso 1 1 calc R . .
C15 C 0.9319(2) 0.1731(4) 0.2026(2) 0.0335(7) Uani 1 1 d . . .
H15A H 0.9643 0.2667 0.2427 0.040 Uiso 1 1 calc R . .
C3A C 0.0890(6) 0.4928(7) 0.0500(5) 0.028(2) Uani 0.503(14) 1 d P . .
P1 P 0.7500 0.28928(13) 0.2500 0.0234(2) Uani 1 2 d S . .

loop_
_atom_site_aniso_label
_atom_site_aniso_U_11
_atom_site_aniso_U_22
_atom_site_aniso_U_33
_atom_site_aniso_U_23
_atom_site_aniso_U_13
_atom_site_aniso_U_12
Co1 0.0207(3) 0.0099(2) 0.0203(3) 0.000 -0.0020(2) 0.000
N1 0.0378(16) 0.0175(11) 0.0276(13) 0.0021(10) 0.0057(11) 0.0000(10)
N2 0.0594(19) 0.0170(10) 0.0365(15) 0.0000(11) 0.0256(14) 0.0039(13)
N3 0.0379(16) 0.0174(11) 0.0391(15) -0.0008(10) 0.0145(13) -0.0017(11)
N4 0.0379(17) 0.0296(13) 0.0376(16) 0.0035(13) -0.0122(13) 0.0031(13)
N5 0.029(3) 0.070(4) 0.031(3) 0.008(3) -0.004(2) 0.002(3)
C1 0.0338(18) 0.0204(12) 0.0182(14) 0.0041(11) 0.0053(12) -0.0017(12)
C2 0.0244(16) 0.0187(12) 0.0288(16) -0.0047(12) 0.0069(12) 0.0027(12)
C3 0.030(5) 0.026(3) 0.017(3) 0.002(3) 0.001(3) 0.008(3)
C4 0.0231(15) 0.0259(13) 0.0265(15) 0.0015(12) 0.0031(12) -0.0026(12)
C5 0.0280(16) 0.0236(13) 0.0280(15) -0.0013(12) 0.0062(12) -0.0049(12)
C6 0.0390(19) 0.0307(15) 0.0293(16) 0.0032(13) 0.0028(14) -0.0133(14)
C7 0.0286(18) 0.0233(13) 0.043(2) 0.0080(14) -0.0022(14) -0.0079(13)
C8 0.0233(17) 0.0262(14) 0.050(2) -0.0029(14) 0.0061(15) 0.0008(13)
C9 0.0291(17) 0.0311(15) 0.0312(16) -0.0020(13) 0.0068(13) 0.0020(13)
C10 0.0225(16) 0.0245(13) 0.0228(14) 0.0008(11) 0.0021(12) 0.0002(12)
C11 0.0222(16) 0.0258(14) 0.0417(18) -0.0014(13) 0.0047(13) -0.0022(12)
C12 0.0333(19) 0.0271(14) 0.0395(18) -0.0060(13) 0.0064(15) -0.0032(13)
C13 0.0342(18) 0.0343(16) 0.0319(17) -0.0045(13) 0.0113(14) 0.0048(14)
C14 0.0244(17) 0.0507(19) 0.0375(18) -0.0111(16) 0.0080(14) -0.0027(16)
C15 0.0290(18) 0.0405(17) 0.0311(17) -0.0112(14) 0.0061(14) -0.0047(14)
C3A 0.028(4) 0.019(3) 0.033(4) 0.000(2) -0.003(3) 0.005(2)
P1 0.0229(6) 0.0245(5) 0.0225(5) 0.000 0.0037(4) 0.000

loop_
_atom_type_symbol
_atom_type_description
_atom_type_scat_dispersion_real
_atom_type_scat_dispersion_imag
_atom_type_scat_source
C C 0.0033 0.0016 'International Tables Vol C Tables 4.2.6.8 and 6.1.1.4'
H H 0.0000 0.0000 'International Tables Vol C Tables 4.2.6.8 and 6.1.1.4'
N N 0.0061 0.0033 'International Tables Vol C Tables 4.2.6.8 and 6.1.1.4'
P P 0.1023 0.0942 'International Tables Vol C Tables 4.2.6.8 and 6.1.1.4'
Co Co 0.3494 0.9721 'International Tables Vol C Tables 4.2.6.8 and 6.1.1.4'

loop_
_geom_angle_atom_site_label_1
_geom_angle_atom_site_label_2
_geom_angle_atom_site_label_3
_geom_angle
_geom_angle_site_symmetry_1
_geom_angle_site_symmetry_3
_geom_angle_publ_flag
N3 Co1 N3 86.54(12) 2 . ?
N3 Co1 N1 178.85(10) 2 . ?
N3 Co1 N1 94.47(8) . . ?
N3 Co1 N1 94.47(8) 2 2 ?
N3 Co1 N1 178.85(10) . 2 ?
N1 Co1 N1 84.51(12) . 2 ?
N3 Co1 N4 88.27(11) 2 2 ?
N3 Co1 N4 90.45(10) . 2 ?
N1 Co1 N4 92.25(10) . 2 ?
N1 Co1 N4 89.05(10) 2 2 ?
N3 Co1 N4 90.45(10) 2 . ?
N3 Co1 N4 88.27(11) . . ?
N1 Co1 N4 89.05(10) . . ?
N1 Co1 N4 92.25(10) 2 . ?
N4 Co1 N4 178.24(14) 2 . ?
C1 N1 Co1 161.8(2) . . ?
C1 N2 C2 118.8(2) . 1_545 ?
C2 N3 Co1 159.7(2) . . ?
C3A N4 C3 47.6(4) . . ?
C3A N4 Co1 149.5(5) . . ?
C3 N4 Co1 161.8(4) . . ?
C3 N5 C3A 126.6(5) . 3_565 ?
C3 N5 C3A 25.9(3) . . ?
C3A N5 C3A 100.6(5) 3_565 . ?
C3 N5 C3 100.5(4) . 3_565 ?
C3A N5 C3 26.0(4) 3_565 3_565 ?
C3A N5 C3 74.6(3) . 3_565 ?
N1 C1 N2 174.5(3) . . ?
N3 C2 N2 174.0(3) . 1_565 ?
C3A C3 N4 66.1(6) . . ?
C3A C3 N5 117.1(7) . . ?
N4 C3 N5 176.8(8) . . ?
C3A C3 N5 37.6(5) . 3_565 ?
N4 C3 N5 103.7(6) . 3_565 ?
N5 C3 N5 79.5(4) . 3_565 ?
C5 C4 C9 120.1(3) . . ?
C5 C4 P1 122.5(2) . . ?
C9 C4 P1 117.0(2) . . ?
C4 C5 C6 119.5(3) . . ?
C7 C6 C5 120.4(3) . . ?
C6 C7 C8 120.4(3) . . ?
C9 C8 C7 119.9(3) . . ?
C8 C9 C4 119.8(3) . . ?
C15 C10 C11 119.7(3) . . ?
C15 C10 P1 122.1(2) . . ?
C11 C10 P1 118.2(2) . . ?
C12 C11 C10 120.3(3) . . ?
C11 C12 C13 119.8(3) . . ?
C14 C13 C12 120.3(3) . . ?
C13 C14 C15 120.3(3) . . ?
C10 C15 C14 119.5(3) . . ?
C3 C3A N4 66.3(7) . . ?
C3 C3A N5 116.4(8) . 3_565 ?
N4 C3A N5 177.3(9) . 3_565 ?
C3 C3A N5 37.0(5) . . ?
N4 C3A N5 103.3(6) . . ?
N5 C3A N5 79.4(5) 3_565 . ?
C4 P1 C4 104.03(18) 2_655 . ?
C4 P1 C10 111.39(13) 2_655 . ?
C4 P1 C10 110.80(12) . . ?
C4 P1 C10 110.80(12) 2_655 2_655 ?
C4 P1 C10 111.39(13) . 2_655 ?
C10 P1 C10 108.41(18) . 2_655 ?

loop_
_geom_bond_atom_site_label_1
_geom_bond_atom_site_label_2
_geom_bond_distance
_geom_bond_site_symmetry_2
_geom_bond_publ_flag
Co1 N3 2.115(2) 2 ?
Co1 N3 2.115(2) . ?
Co1 N1 2.118(2) . ?
Co1 N1 2.118(2) 2 ?
Co1 N4 2.155(3) 2 ?
Co1 N4 2.155(3) . ?
N1 C1 1.150(3) . ?
N2 C1 1.304(3) . ?
N2 C2 1.317(3) 1_545 ?
N3 C2 1.144(3) . ?
N4 C3A 1.177(7) . ?
N4 C3 1.179(7) . ?
N5 C3 1.309(9) . ?
N5 C3A 1.322(9) 3_565 ?
N5 C3A 1.936(10) . ?
N5 C3 1.941(9) 3_565 ?
C2 N2 1.317(3) 1_565 ?
C3 C3A 0.951(8) . ?
C3 N5 1.941(9) 3_565 ?
C4 C5 1.381(4) . ?
C4 C9 1.412(4) . ?
C4 P1 1.793(3) . ?
C5 C6 1.390(4) . ?
C6 C7 1.379(4) . ?
C7 C8 1.391(4) . ?
C8 C9 1.375(4) . ?
C10 C15 1.387(4) . ?
C10 C11 1.396(4) . ?
C10 P1 1.797(3) . ?
C11 C12 1.377(4) . ?
C12 C13 1.385(4) . ?
C13 C14 1.378(4) . ?
C14 C15 1.394(4) . ?
C3A N5 1.322(9) 3_565 ?
P1 C4 1.793(3) 2_655 ?
P1 C10 1.797(3) 2_655 ?
